data_7236183
loop_
_publ_author_name
'Yang, Qing-Yuan'
'Chen, Kai-Jie'
'Schoedel, Alexander'
'Wojtas, Lukasz'
'Perry IV, John J.'
'Zaworotko, Michael J.'

_publ_section_title
;
 Network diversity through two-step crystal engineering of a decorated
 6-connected primary molecular building block
;
_journal_issue 44
_journal_name_full CrystEngComm
_journal_page_first 8578
_journal_paper_doi 10.1039/C6CE01544A
_journal_volume 18
_journal_year 2016
_chemical_formula_moiety '0.5(C156 H96 Cl12 Cr12 Mn6 N24 O64), 6(O)'
_chemical_formula_sum 'C78 H84 Cl6 Cr6 Mn3 N14 O44'
_chemical_formula_weight 2611.11
_space_group_crystal_system hexagonal
_space_group_IT_number 193
_space_group_name_Hall '-P 6c 2'
_space_group_name_H-M_alt 'P 63/m c m'
_atom_sites_solution_hydrogens geom
_audit_creation_date 2016-08-26
_audit_creation_method
;
Olex2 1.2
(compiled 2016.08.23 svn.r3337 for OlexSys, GUI svn.r5217)
;
_audit_update_record
;
2016-09-30 deposited with the CCDC.
2016-10-04 downloaded from the CCDC.
;
_cell_angle_alpha 90
_cell_angle_beta 90
_cell_angle_gamma 120
_cell_formula_units_Z 2
_cell_length_a 22.045(2)
_cell_length_b 22.045(2)
_cell_length_c 21.768(2)
_cell_measurement_reflns_used 1978
_cell_measurement_temperature 100(2)
_cell_measurement_theta_max 14.1
_cell_measurement_theta_min 1.2
_cell_volume 9161.6(14)
_computing_molecular_graphics 'Olex2 (Dolomanov et al., 2009)'
_computing_publication_material 'Olex2 (Dolomanov et al., 2009)'
_computing_structure_refinement 'XL (Sheldrick, 2008)'
_diffrn_ambient_temperature 100.15
_diffrn_measured_fraction_theta_full 0.997
_diffrn_measured_fraction_theta_max 0.997
_diffrn_measurement_device_type 'BRUKER SMART APEXII CCD'
_diffrn_measurement_method 'phi scans'
_diffrn_radiation_monochromator graphite
_diffrn_radiation_source synchrotron
_diffrn_radiation_type synchrotron
_diffrn_radiation_wavelength 0.41328
_diffrn_reflns_av_R_equivalents 0.0835
_diffrn_reflns_av_unetI/netI 0.0390
_diffrn_reflns_Laue_measured_fraction_full 0.997
_diffrn_reflns_Laue_measured_fraction_max 0.997
_diffrn_reflns_limit_h_max 17
_diffrn_reflns_limit_h_min -24
_diffrn_reflns_limit_k_max 24
_diffrn_reflns_limit_k_min -25
_diffrn_reflns_limit_l_max 25
_diffrn_reflns_limit_l_min -23
_diffrn_reflns_number 31739
_diffrn_reflns_point_group_measured_fraction_full 0.997
_diffrn_reflns_point_group_measured_fraction_max 0.997
_diffrn_reflns_theta_full 14.096
_diffrn_reflns_theta_max 14.096
_diffrn_reflns_theta_min 1.204
_exptl_absorpt_coefficient_mu 0.132
_exptl_absorpt_correction_T_max 0.9974
_exptl_absorpt_correction_T_min 0.9935
_exptl_absorpt_correction_type multi-scan
_exptl_absorpt_process_details 'SADABS; (Sheldrick, 2003)'
_exptl_crystal_colour green
_exptl_crystal_density_diffrn 0.947
_exptl_crystal_description needle
_exptl_crystal_F_000 2646
_exptl_crystal_size_max 0.05
_exptl_crystal_size_mid 0.02
_exptl_crystal_size_min 0.02
_refine_diff_density_max 0.495
_refine_diff_density_min -0.298
_refine_diff_density_rms 0.074
_refine_ls_extinction_method none
_refine_ls_goodness_of_fit_ref 1.079
_refine_ls_hydrogen_treatment constr
_refine_ls_matrix_type full
_refine_ls_number_parameters 117
_refine_ls_number_reflns 2824
_refine_ls_number_restraints 2
_refine_ls_restrained_S_all 1.080
_refine_ls_R_factor_all 0.0961
_refine_ls_R_factor_gt 0.0601
_refine_ls_shift/su_max 0.000
_refine_ls_shift/su_mean 0.000
_refine_ls_structure_factor_coef Fsqd
_refine_ls_weighting_details 'w=1/[\s^2^(Fo^2^)+(0.1311P)^2^+12.3736P] where P=(Fo^2^+2Fc^2^)/3'
_refine_ls_weighting_scheme calc
_refine_ls_wR_factor_gt 0.1945
_refine_ls_wR_factor_ref 0.2415
_reflns_Friedel_coverage 0.000
_reflns_number_gt 1835
_reflns_number_total 2824
_reflns_threshold_expression 'I > 2\s(I)'
_cod_data_source_file c6ce01544a2.cif
_cod_data_source_block PMBB-2-stp-1
_cod_original_cell_volume 9161.6(19)
_cod_database_code 7236183
_shelx_space_group_comment
;
The symmetry employed for this shelxl refinement is uniquely defined
by the following loop, which should always be used as a source of
symmetry information in preference to the above space-group names.
They are only intended as comments.
;
_shelx_estimated_absorpt_t_max 0.997
_shelx_estimated_absorpt_t_min 0.993
_olex2_refinement_description
;
1. Fixed Uiso
 At 1.2 times of:
  All C(H) groups
2. Restrained distances
 O21-C22 = O21-C21
 1.4 with sigma of 0.02
3. Others
 Fixed Sof: C21(0.25) C22(0.25) O22(0.5)
4.a Aromatic/amide H refined with riding coordinates:
 C12(H12), C13(H13), C14(H14), C15(H15)
;
_shelx_shelxl_version_number 2014/7
_olex2_submission_special_instructions 'No special instructions were received'

loop_
_space_group_symop_operation_xyz
'x, y, z'
'-x, -y, z+1/2'
'-y, x-y, z'
'-x+y, -x, z'
'x-y, x, z+1/2'
'y, -x+y, z+1/2'
'x-y, -y, -z+1/2'
'-x, -x+y, -z+1/2'
'y, x, -z+1/2'
'-y, -x, -z'
'x, x-y, -z'
'-x+y, y, -z'
'-x, -y, -z'
'x, y, -z-1/2'
'y, -x+y, -z'
'x-y, x, -z'
'-x+y, -x, -z-1/2'
'-y, x-y, -z-1/2'
'-x+y, y, z-1/2'
'x, x-y, z-1/2'
'-y, -x, z-1/2'
'y, x, z'
'-x, -x+y, z'
'x-y, -y, z'

loop_
_atom_site_label
_atom_site_type_symbol
_atom_site_fract_x
_atom_site_fract_y
_atom_site_fract_z
_atom_site_U_iso_or_equiv
_atom_site_adp_type
_atom_site_occupancy
_atom_site_site_symmetry_order
_atom_site_calc_flag
_atom_site_refinement_flags_posn
_atom_site_refinement_flags_adp
_atom_site_refinement_flags_occupancy
_atom_site_disorder_assembly
_atom_site_disorder_group
Mn1 Mn 0.5000 0.0000 0.0000 0.0641(5) Uani 1 4 d S T P . .
Cl1 Cl 0.55939(12) 0.0000 0.09714(8) 0.0809(7) Uani 1 2 d S T P . .
Cr1 Cr 0.66517(6) 0.24606(6) 0.2500 0.0510(4) Uani 1 2 d S T P A .
O1 O 0.6667 0.3333 0.2500 0.0476(17) Uani 1 6 d S T P . .
O10 O 0.59406(18) 0.20389(17) 0.18512(14) 0.0581(9) Uani 1 1 d . . . . .
O11 O 0.53641(19) 0.2637(2) 0.1858(2) 0.0772(12) Uani 1 1 d . . . . .
C10 C 0.5486(3) 0.2171(3) 0.1662(2) 0.0576(12) Uani 1 1 d . . . . .
C11 C 0.5036(3) 0.1736(3) 0.1139(2) 0.0638(13) Uani 1 1 d . . . . .
C12 C 0.5172(3) 0.1260(3) 0.0857(2) 0.0597(13) Uani 1 1 d . . . . .
H12 H 0.5557 0.1219 0.0999 0.072 Uiso 1 1 calc R . . . .
N10 N 0.4783(3) 0.0846(2) 0.03870(19) 0.0681(12) Uani 1 1 d . . . . .
C13 C 0.4229(4) 0.0907(4) 0.0212(3) 0.093(2) Uani 1 1 d . . . . .
H13 H 0.3939 0.0611 -0.0108 0.112 Uiso 1 1 calc R . . . .
C14 C 0.4058(4) 0.1371(4) 0.0467(4) 0.112(3) Uani 1 1 d . . . . .
H14 H 0.3667 0.1399 0.0319 0.134 Uiso 1 1 calc R . . . .
C15 C 0.4465(4) 0.1799(3) 0.0945(3) 0.090(2) Uani 1 1 d . . . . .
H15 H 0.4358 0.2123 0.1134 0.108 Uiso 1 1 calc R . . . .
O21 O 0.6669(3) 0.1550(3) 0.2500 0.0730(15) Uani 1 2 d DS T P . .
C21 C 0.6084(11) 0.0866(10) 0.2500 0.124(8) Uiso 0.5 2 d DS T P A 1
C22 C 0.6560(12) 0.1060(11) 0.2932(10) 0.075(6) Uiso 0.25 1 d D . . A 2
O22 O 0.7045(7) 0.1084(7) 0.3506(6) 0.137(4) Uiso 0.5 1 d . . . B 1

loop_
_atom_site_aniso_label
_atom_site_aniso_U_11
_atom_site_aniso_U_22
_atom_site_aniso_U_33
_atom_site_aniso_U_23
_atom_site_aniso_U_13
_atom_site_aniso_U_12
Mn1 0.0908(10) 0.0592(10) 0.0319(7) 0.000 -0.0112(6) 0.0296(5)
Cl1 0.1122(14) 0.0788(13) 0.0405(9) 0.000 -0.0226(9) 0.0394(7)
Cr1 0.0527(7) 0.0520(7) 0.0469(6) 0.000 0.000 0.0250(5)
O1 0.050(3) 0.050(3) 0.043(4) 0.000 0.000 0.0250(13)
O10 0.073(2) 0.065(2) 0.0438(16) -0.0079(15) -0.0092(15) 0.0392(19)
O11 0.068(2) 0.074(3) 0.095(3) -0.034(2) -0.025(2) 0.040(2)
C10 0.056(3) 0.054(3) 0.051(3) -0.006(2) 0.001(2) 0.018(2)
C11 0.067(3) 0.062(3) 0.057(3) -0.006(2) -0.013(3) 0.028(3)
C12 0.071(3) 0.059(3) 0.043(2) -0.001(2) -0.006(2) 0.028(3)
N10 0.080(3) 0.065(3) 0.051(2) -0.011(2) -0.022(2) 0.031(2)
C13 0.101(5) 0.081(4) 0.086(4) -0.024(3) -0.043(4) 0.037(4)
C14 0.118(6) 0.104(5) 0.132(6) -0.045(5) -0.067(5) 0.070(5)
C15 0.091(5) 0.079(4) 0.102(5) -0.030(4) -0.036(4) 0.044(4)
O21 0.072(3) 0.058(3) 0.088(4) 0.000 0.000 0.032(3)

loop_
_atom_type_symbol
_atom_type_description
_atom_type_scat_dispersion_real
_atom_type_scat_dispersion_imag
_atom_type_scat_source
C C 0.0000 0.0000 'International Tables Vol C Tables 4.2.6.8 and 6.1.1.4'
H H 0.0000 0.0000 'International Tables Vol C Tables 4.2.6.8 and 6.1.1.4'
Cl Cl 0.0550 0.0530 'International Tables Vol C Tables 4.2.6.8 and 6.1.1.4'
Cr Cr 0.1620 0.2220 'International Tables Vol C Tables 4.2.6.8 and 6.1.1.4'
Mn Mn 0.1800 0.2620 'International Tables Vol C Tables 4.2.6.8 and 6.1.1.4'
N N 0.0000 0.0010 'International Tables Vol C Tables 4.2.6.8 and 6.1.1.4'
O O 0.0020 0.0020 'International Tables Vol C Tables 4.2.6.8 and 6.1.1.4'

loop_
_geom_angle_atom_site_label_1
_geom_angle_atom_site_label_2
_geom_angle_atom_site_label_3
_geom_angle
_geom_angle_site_symmetry_1
_geom_angle_site_symmetry_3
Cl1 Mn1 Cl1 180.0 13_655 .
N10 Mn1 Cl1 89.34(11) 12_655 .
N10 Mn1 Cl1 89.34(11) 24 13_655
N10 Mn1 Cl1 90.66(11) 12_655 13_655
N10 Mn1 Cl1 89.34(11) 13_655 .
N10 Mn1 Cl1 90.66(11) . .
N10 Mn1 Cl1 89.34(11) . 13_655
N10 Mn1 Cl1 90.66(11) 24 .
N10 Mn1 Cl1 90.66(11) 13_655 13_655
N10 Mn1 N10 89.0(2) 12_655 13_655
N10 Mn1 N10 91.0(2) 24 13_655
N10 Mn1 N10 180.0 13_655 .
N10 Mn1 N10 89.0(2) 24 .
N10 Mn1 N10 91.0(2) 12_655 .
N10 Mn1 N10 180.0(4) 24 12_655
O1 Cr1 O10 94.85(10) . .
O1 Cr1 O10 94.85(10) . 14_556
O1 Cr1 O11 95.15(12) . 3_655
O1 Cr1 O11 95.15(12) . 18_656
O1 Cr1 O21 178.19(17) . .
O10 Cr1 O10 91.9(2) 14_556 .
O10 Cr1 O21 86.40(15) 14_556 .
O10 Cr1 O21 86.40(15) . .
O11 Cr1 O10 169.99(16) 18_656 .
O11 Cr1 O10 169.99(16) 3_655 14_556
O11 Cr1 O10 87.67(17) 18_656 14_556
O11 Cr1 O10 87.67(17) 3_655 .
O11 Cr1 O11 91.0(3) 18_656 3_655
O11 Cr1 O21 83.59(16) 3_655 .
O11 Cr1 O21 83.59(16) 18_656 .
Cr1 O1 Cr1 120.0 . 4_665
Cr1 O1 Cr1 120.0 3_655 4_665
Cr1 O1 Cr1 120.0 . 3_655
C10 O10 Cr1 132.2(3) . .
C10 O11 Cr1 132.0(3) . 4_665
O10 C10 O11 127.1(4) . .
O10 C10 C11 117.0(5) . .
O11 C10 C11 115.8(5) . .
C12 C11 C10 120.0(5) . .
C12 C11 C15 119.5(5) . .
C15 C11 C10 120.5(5) . .
C11 C12 H12 118.4 . .
N10 C12 C11 123.2(5) . .
N10 C12 H12 118.4 . .
C12 N10 Mn1 120.3(4) . .
C13 N10 Mn1 122.8(4) . .
C13 N10 C12 116.5(5) . .
N10 C13 H13 118.0 . .
N10 C13 C14 124.0(6) . .
C14 C13 H13 118.0 . .
C13 C14 H14 120.5 . .
C13 C14 C15 119.0(6) . .
C15 C14 H14 120.5 . .
C11 C15 H15 121.1 . .
C14 C15 C11 117.8(6) . .
C14 C15 H15 121.1 . .
C21 O21 Cr1 126.8(12) . .
C22 O21 Cr1 134.7(11) 14_556 .
C22 O21 Cr1 134.7(11) . .
C22 O21 C22 87(2) . 14_556
O21 C22 C22 46.3(11) . 14_556

loop_
_geom_bond_atom_site_label_1
_geom_bond_atom_site_label_2
_geom_bond_distance
_geom_bond_site_symmetry_2
Mn1 Cl1 2.4871(17) .
Mn1 Cl1 2.4870(17) 13_655
Mn1 N10 2.305(5) 13_655
Mn1 N10 2.305(5) 12_655
Mn1 N10 2.305(5) .
Mn1 N10 2.305(5) 24
Cr1 O1 1.9076(11) .
Cr1 O10 1.964(3) 14_556
Cr1 O10 1.964(3) .
Cr1 O11 1.958(4) 3_655
Cr1 O11 1.958(4) 18_656
Cr1 O21 2.027(5) .
O1 Cr1 1.9076(11) 3_655
O1 Cr1 1.9077(11) 4_665
O10 C10 1.245(6) .
O11 Cr1 1.958(4) 4_665
O11 C10 1.258(6) .
C10 C11 1.500(7) .
C11 C12 1.372(7) .
C11 C15 1.398(8) .
C12 H12 0.9500 .
C12 N10 1.354(6) .
N10 C13 1.350(8) .
C13 H13 0.9500 .
C13 C14 1.371(10) .
C14 H14 0.9500 .
C14 C15 1.391(9) .
C15 H15 0.9500 .
O21 C21 1.412(16) .
O21 C22 1.359(16) .
O21 C22 1.359(16) 14_556
C22 C22 1.88(4) 14_556
